data_2236690
loop_
_publ_author_name
'Pan, Gang-Hong'
'Tang, Jin-Niu'
'Huang, Zhong-Jing'
'Li, Long'
'Zhang, Chun-Mei'

_publ_section_title
;
 \m-Oxalato-\k^4^<i>O</i>^1^,<i>O</i>^2^:<i>O</i>^1'^,<i>O</i>^2'^-bis[aqua(2,2'-bipyridine-\k<i>N</i>)(nitrato-\k^2^<i>O</i>,<i>O</i>')lead(II)]
;
_journal_coeditor_code WM2667
_journal_issue 10
_journal_name_full 'Acta Crystallographica Section E'
_journal_page_first m1310
_journal_paper_doi 10.1107/S1600536812040196
_journal_volume 68
_journal_year 2012
_chemical_formula_iupac '[Pb2 (C2 O4) (N O3)2 (C10 H8 N2)2 (H2 O)2]'
_chemical_formula_moiety 'C22 H20 N6 O12 Pb2'
_chemical_formula_sum 'C22 H20 N6 O12 Pb2'
_chemical_formula_weight 974.82
_chemical_name_systematic
;
\m-Oxalato-\k^4^<i>O</i>^1^,<i>O</i>^2^:<i>O</i>^1'^,<i>O</i>^2'^-
bis[aqua(2,2'-bipyridine-\k<i>N</i>)(nitrato-\k^2^<i>O</i>,<i>O</i>')lead(II)]
;
_space_group_IT_number 14
_symmetry_cell_setting monoclinic
_symmetry_space_group_name_Hall '-P 2ybc'
_symmetry_space_group_name_H-M 'P 1 21/c 1'
_atom_sites_solution_hydrogens geom
_atom_sites_solution_primary direct
_atom_sites_solution_secondary difmap
_audit_creation_method SHELXL-97
_cell_angle_alpha 90.00
_cell_angle_beta 91.6870(10)
_cell_angle_gamma 90.00
_cell_formula_units_Z 2
_cell_length_a 9.5791(19)
_cell_length_b 20.6330(14)
_cell_length_c 6.7649(15)
_cell_measurement_reflns_used 3490
_cell_measurement_temperature 296(2)
_cell_measurement_theta_max 28.25
_cell_measurement_theta_min 2.34
_cell_volume 1336.5(4)
_computing_cell_refinement 'SAINT (Bruker, 2003)'
_computing_data_collection 'SMART (Bruker, 2003)'
_computing_data_reduction 'SAINT (Bruker, 2003)'
_computing_molecular_graphics 'DIAMOND (Brandenburg, 2009)'
_computing_publication_material 'SHELXTL (Sheldrick, 2008)'
_computing_structure_refinement 'SHELXL97 (Sheldrick, 2008)'
_computing_structure_solution 'SHELXS97 (Sheldrick, 2008)'
_diffrn_ambient_temperature 296(2)
_diffrn_measured_fraction_theta_full 0.995
_diffrn_measured_fraction_theta_max 0.995
_diffrn_measurement_device_type 'Bruker SMART CCD'
_diffrn_measurement_method 'phi and omega scans'
_diffrn_radiation_monochromator graphite
_diffrn_radiation_source 'fine-focus sealed tube'
_diffrn_radiation_type MoK\a
_diffrn_radiation_wavelength 0.71073
_diffrn_reflns_av_R_equivalents 0.0382
_diffrn_reflns_av_sigmaI/netI 0.0432
_diffrn_reflns_limit_h_max 10
_diffrn_reflns_limit_h_min -11
_diffrn_reflns_limit_k_max 24
_diffrn_reflns_limit_k_min -24
_diffrn_reflns_limit_l_max 8
_diffrn_reflns_limit_l_min -7
_diffrn_reflns_number 7096
_diffrn_reflns_theta_full 24.99
_diffrn_reflns_theta_max 24.99
_diffrn_reflns_theta_min 1.97
_diffrn_standards_number 0
_exptl_absorpt_coefficient_mu 12.656
_exptl_absorpt_correction_T_max 0.1374
_exptl_absorpt_correction_T_min 0.1204
_exptl_absorpt_correction_type multi-scan
_exptl_absorpt_process_details '(<i>SADABS</i>; Bruker, 2003)'
_exptl_crystal_colour colorless
_exptl_crystal_density_diffrn 2.422
_exptl_crystal_density_method 'not measured'
_exptl_crystal_description block
_exptl_crystal_F_000 908
_exptl_crystal_size_max 0.29
_exptl_crystal_size_mid 0.28
_exptl_crystal_size_min 0.26
_refine_diff_density_max 2.683
_refine_diff_density_min -1.188
_refine_ls_extinction_method none
_refine_ls_goodness_of_fit_ref 1.069
_refine_ls_hydrogen_treatment constr
_refine_ls_matrix_type full
_refine_ls_number_parameters 190
_refine_ls_number_reflns 2336
_refine_ls_number_restraints 0
_refine_ls_restrained_S_all 1.069
_refine_ls_R_factor_all 0.0358
_refine_ls_R_factor_gt 0.0309
_refine_ls_shift/su_max 0.001
_refine_ls_shift/su_mean 0.000
_refine_ls_structure_factor_coef Fsqd
_refine_ls_weighting_details 'calc w=1/[\s^2^(Fo^2^)+(0.0350P)^2^+5.1328P] where P=(Fo^2^+2Fc^2^)/3'
_refine_ls_weighting_scheme calc
_refine_ls_wR_factor_gt 0.0791
_refine_ls_wR_factor_ref 0.0818
_reflns_number_gt 2082
_reflns_number_total 2336
_reflns_threshold_expression I>2sigma(I)
_cod_data_source_file wm2667.cif
_cod_data_source_block I
_cod_original_sg_symbol_H-M 'P 21/c'
_cod_database_code 2236690
_cod_database_fobs_code 2236690

loop_
_symmetry_equiv_pos_as_xyz
'x, y, z'
'-x, y+1/2, -z+1/2'
'-x, -y, -z'
'x, -y-1/2, z-1/2'

loop_
_atom_site_type_symbol
_atom_site_label
_atom_site_fract_x
_atom_site_fract_y
_atom_site_fract_z
_atom_site_U_iso_or_equiv
_atom_site_adp_type
_atom_site_calc_flag
_atom_site_refinement_flags
_atom_site_occupancy
_atom_site_symmetry_multiplicity
_atom_site_disorder_assembly
_atom_site_disorder_group
Pb Pb1 0.68880(3) 0.537173(12) 0.87652(4) 0.03036(13) Uani d . 1 1 . 1
N N1 0.7954(9) 0.3925(3) 0.8164(10) 0.0504(18) Uani d . 1 1 A 1
N N2 0.6271(6) 0.6548(3) 0.8129(9) 0.0345(14) Uani d . 1 1 B 1
N N3 0.8863(6) 0.6061(3) 0.7555(8) 0.0317(13) Uani d . 1 1 B 1
O O1 0.6656(8) 0.4032(3) 0.7926(12) 0.0678(18) Uani d . 1 1 A 1
O O2 0.8406(9) 0.3377(3) 0.8302(12) 0.084(2) Uani d . 1 1 A 1
O O3 0.8765(6) 0.4408(3) 0.8182(10) 0.0563(16) Uani d . 1 1 A 1
O O5 0.6731(5) 0.5291(2) 0.5190(8) 0.0393(13) Uani d . 1 1 C 1
O O6 0.5602(5) 0.4830(3) 0.2626(7) 0.0411(12) Uani d . 1 1 . 1
O O7 0.8279(6) 0.5894(3) 1.2112(8) 0.0463(13) Uani d . 1 1 D 1
H H7A 0.8289 0.5600 1.2993 0.056 Uiso d R 1 1 D 1
H H7B 0.9123 0.5956 1.1805 0.056 Uiso d R 1 1 D 1
C C1 0.4989(8) 0.6777(4) 0.8412(12) 0.0449(19) Uani d . 1 1 B 1
H H1 0.4275 0.6480 0.8607 0.054 Uiso calc R 1 1 B 1
C C2 0.4664(9) 0.7424(4) 0.8432(13) 0.052(2) Uani d . 1 1 B 1
H H2 0.3755 0.7562 0.8633 0.062 Uiso calc R 1 1 B 1
C C3 0.5712(9) 0.7861(4) 0.8148(12) 0.049(2) Uani d . 1 1 B 1
H H3 0.5521 0.8303 0.8155 0.058 Uiso calc R 1 1 B 1
C C4 0.7051(9) 0.7647(4) 0.7851(12) 0.0408(18) Uani d . 1 1 B 1
H H4 0.7772 0.7940 0.7661 0.049 Uiso calc R 1 1 B 1
C C5 0.7308(8) 0.6978(3) 0.7841(10) 0.0332(16) Uani d . 1 1 B 1
C C6 0.8707(7) 0.6707(3) 0.7405(10) 0.0294(15) Uani d . 1 1 B 1
C C7 0.9824(8) 0.7097(4) 0.6843(12) 0.0425(18) Uani d . 1 1 B 1
H H7 0.9715 0.7544 0.6737 0.051 Uiso calc R 1 1 B 1
C C8 1.1074(8) 0.6813(4) 0.6453(13) 0.051(2) Uani d . 1 1 B 1
H H8 1.1828 0.7067 0.6091 0.061 Uiso calc R 1 1 B 1
C C9 1.1214(8) 0.6160(4) 0.6595(13) 0.047(2) Uani d . 1 1 B 1
H H9 1.2056 0.5961 0.6315 0.057 Uiso calc R 1 1 B 1
C C10 1.0100(8) 0.5801(4) 0.7156(11) 0.0384(17) Uani d . 1 1 B 1
H H10 1.0206 0.5354 0.7267 0.046 Uiso calc R 1 1 B 1
C C11 0.5660(7) 0.5032(3) 0.4367(11) 0.0319(15) Uani d . 1 1 . 1

loop_
_atom_site_aniso_label
_atom_site_aniso_U_11
_atom_site_aniso_U_22
_atom_site_aniso_U_33
_atom_site_aniso_U_12
_atom_site_aniso_U_13
_atom_site_aniso_U_23
Pb1 0.02946(19) 0.03118(19) 0.03045(19) -0.00956(10) 0.00100(11) 0.00129(10)
N1 0.066(5) 0.037(4) 0.048(4) 0.001(4) 0.006(3) 0.002(3)
N2 0.032(3) 0.036(3) 0.035(3) 0.003(3) 0.002(3) -0.002(3)
N3 0.031(3) 0.029(3) 0.035(3) -0.007(2) 0.002(2) -0.001(3)
O1 0.063(5) 0.044(4) 0.097(5) -0.009(3) -0.001(4) 0.006(4)
O2 0.119(7) 0.032(4) 0.101(6) 0.018(4) 0.009(5) 0.004(4)
O3 0.043(3) 0.042(3) 0.083(5) -0.008(3) -0.005(3) 0.006(3)
O5 0.027(3) 0.051(3) 0.040(3) -0.011(2) 0.003(2) -0.001(2)
O6 0.029(3) 0.065(3) 0.030(3) -0.013(2) 0.004(2) -0.012(3)
O7 0.040(3) 0.055(3) 0.044(3) -0.005(3) 0.003(2) 0.006(3)
C1 0.032(4) 0.062(6) 0.041(5) 0.001(4) 0.005(3) -0.001(4)
C2 0.043(5) 0.066(6) 0.047(5) 0.023(4) 0.005(4) -0.008(4)
C3 0.065(6) 0.039(5) 0.041(5) 0.017(4) -0.007(4) -0.005(4)
C4 0.049(5) 0.038(4) 0.035(4) 0.006(4) -0.001(3) -0.002(3)
C5 0.041(4) 0.030(4) 0.028(4) 0.000(3) 0.001(3) -0.005(3)
C6 0.034(4) 0.028(4) 0.026(4) -0.005(3) 0.000(3) 0.000(3)
C7 0.042(4) 0.036(4) 0.050(5) -0.016(3) 0.004(3) 0.004(3)
C8 0.034(4) 0.061(6) 0.058(6) -0.019(4) 0.011(4) 0.001(4)
C9 0.035(4) 0.057(5) 0.051(5) 0.000(4) 0.015(3) -0.003(4)
C10 0.037(4) 0.036(4) 0.042(5) 0.000(3) 0.006(3) -0.004(3)
C11 0.026(4) 0.033(4) 0.037(4) -0.001(3) 0.003(3) -0.001(3)

loop_
_atom_type_symbol
_atom_type_description
_atom_type_scat_dispersion_real
_atom_type_scat_dispersion_imag
_atom_type_scat_source
C C 0.0033 0.0016 'International Tables Vol C Tables 4.2.6.8 and 6.1.1.4'
H H 0.0000 0.0000 'International Tables Vol C Tables 4.2.6.8 and 6.1.1.4'
N N 0.0061 0.0033 'International Tables Vol C Tables 4.2.6.8 and 6.1.1.4'
O O 0.0106 0.0060 'International Tables Vol C Tables 4.2.6.8 and 6.1.1.4'
Pb Pb -3.3944 10.1111 'International Tables Vol C Tables 4.2.6.8 and 6.1.1.4'

loop_
_geom_angle_atom_site_label_1
_geom_angle_atom_site_label_2
_geom_angle_atom_site_label_3
_geom_angle_site_symmetry_1
_geom_angle_site_symmetry_3
_geom_angle
O5 Pb1 N3 . . 74.93(17)
O5 Pb1 N2 . . 83.62(18)
N3 Pb1 N2 . . 65.04(19)
O5 Pb1 O6 . 3_666 66.07(16)
N3 Pb1 O6 . 3_666 131.97(18)
N2 Pb1 O6 . 3_666 83.30(19)
O5 Pb1 O3 . . 80.03(19)
N3 Pb1 O3 . . 81.95(18)
N2 Pb1 O3 . . 146.01(19)
O6 Pb1 O3 3_666 . 116.03(18)
O5 Pb1 O7 . . 147.62(16)
N3 Pb1 O7 . . 72.69(17)
N2 Pb1 O7 . . 82.64(18)
O6 Pb1 O7 3_666 . 140.35(16)
O3 Pb1 O7 . . 95.61(18)
O2 N1 O3 . . 121.0(8)
O2 N1 O1 . . 121.2(8)
O3 N1 O1 . . 117.7(7)
C1 N2 C5 . . 118.2(7)
C1 N2 Pb1 . . 121.7(5)
C5 N2 Pb1 . . 119.0(5)
C10 N3 C6 . . 118.7(6)
C10 N3 Pb1 . . 121.2(5)
C6 N3 Pb1 . . 120.0(4)
N1 O3 Pb1 . . 99.7(5)
C11 O5 Pb1 . . 119.4(4)
C11 O6 Pb1 . 3_666 114.5(4)
Pb1 O7 H7A . . 106.6
Pb1 O7 H7B . . 107.0
H7A O7 H7B . . 106.7
N2 C1 C2 . . 123.8(8)
N2 C1 H1 . . 118.1
C2 C1 H1 . . 118.1
C3 C2 C1 . . 118.2(8)
C3 C2 H2 . . 120.9
C1 C2 H2 . . 120.9
C2 C3 C4 . . 120.0(8)
C2 C3 H3 . . 120.0
C4 C3 H3 . . 120.0
C3 C4 C5 . . 118.8(8)
C3 C4 H4 . . 120.6
C5 C4 H4 . . 120.6
N2 C5 C4 . . 121.1(7)
N2 C5 C6 . . 116.8(6)
C4 C5 C6 . . 122.0(7)
N3 C6 C7 . . 120.5(7)
N3 C6 C5 . . 117.1(6)
C7 C6 C5 . . 122.4(6)
C8 C7 C6 . . 119.1(7)
C8 C7 H7 . . 120.4
C6 C7 H7 . . 120.4
C9 C8 C7 . . 119.8(7)
C9 C8 H8 . . 120.1
C7 C8 H8 . . 120.1
C8 C9 C10 . . 118.9(8)
C8 C9 H9 . . 120.5
C10 C9 H9 . . 120.5
N3 C10 C9 . . 123.0(7)
N3 C10 H10 . . 118.5
C9 C10 H10 . . 118.5
O6 C11 O5 . . 124.5(6)
O6 C11 C11 . 3_666 118.5(8)
O5 C11 C11 . 3_666 117.0(8)

loop_
_geom_bond_atom_site_label_1
_geom_bond_atom_site_label_2
_geom_bond_site_symmetry_2
_geom_bond_distance
Pb1 O5 . 2.425(5)
Pb1 N3 . 2.522(5)
Pb1 N2 . 2.532(6)
Pb1 O6 3_666 2.572(5)
Pb1 O3 . 2.718(6)
Pb1 O7 . 2.809(6)
N1 O2 . 1.214(9)
N1 O3 . 1.263(9)
N1 O1 . 1.269(10)
N2 C1 . 1.334(9)
N2 C5 . 1.351(9)
N3 C10 . 1.336(9)
N3 C6 . 1.344(9)
O5 C11 . 1.270(9)
O6 C11 . 1.249(9)
O6 Pb1 3_666 2.572(5)
O7 H7A . 0.8500
O7 H7B . 0.8499
C1 C2 . 1.371(12)
C1 H1 . 0.9300
C2 C3 . 1.368(12)
C2 H2 . 0.9300
C3 C4 . 1.377(11)
C3 H3 . 0.9300
C4 C5 . 1.401(10)
C4 H4 . 0.9300
C5 C6 . 1.490(10)
C6 C7 . 1.401(9)
C7 C8 . 1.366(11)
C7 H7 . 0.9300
C8 C9 . 1.358(12)
C8 H8 . 0.9300
C9 C10 . 1.362(11)
C9 H9 . 0.9300
C10 H10 . 0.9300
C11 C11 3_666 1.554(13)

loop_
_geom_hbond_atom_site_label_D
_geom_hbond_atom_site_label_H
_geom_hbond_atom_site_label_A
_geom_hbond_site_symmetry_A
_geom_hbond_distance_DH
_geom_hbond_distance_HA
_geom_hbond_distance_DA
_geom_hbond_angle_DHA
O7 H7A O5 1_556 0.85 2.23 2.875(7) 132.6
O7 H7B O3 3_767 0.85 2.16 2.912(8) 147.7
